data_2101179
loop_
_publ_author_name
'Boysen, H.'
'Altorfer, F.'

_publ_section_title
;
 A neutron powder investigation of the high-temperature structure and
 phase transition in LiNbO~3~
;
_journal_issue 4
_journal_name_full 'Acta Crystallographica Section B'
_journal_page_first 405
_journal_page_last 414
_journal_paper_doi 10.1107/S0108768193012820
_journal_volume 50
_journal_year 1994
_chemical_formula_sum 'Li Nb O3'
_space_group_crystal_system trigonal
_space_group_IT_number 167
_space_group_name_Hall '-R 3 2"c'
_space_group_name_H-M_alt 'R -3 c :H'
_cell_angle_alpha 90
_cell_angle_beta 90
_cell_angle_gamma 120
_cell_formula_units_Z 6
_cell_length_a 5.2898(12)
_cell_length_b 5.2898(12)
_cell_length_c 13.8485(12)
_diffrn_ambient_temperature 1480
_diffrn_radiation_type neutron
_cod_data_source_file se0126.cif
_cod_depositor_comments
;
 Adding the _diffrn_ambient_temperature, _cod_struct_determination_method and
 _diffrn_radiation_type data items after consulting the original publication.

 Antanas Vaitkus,
 2017-07-18

 Adding symmetry operations and updating related symmetry information.

 Antanas Vaitkus,
 2017-07-18
;
_cod_original_sg_symbol_H-M 'R -3 c {hexagonal axes}'
_cod_struct_determination_method 'powder diffraction'
_cod_database_code 2101179

loop_
_space_group_symop_id
_space_group_symop_operation_xyz
1 x,y,z
2 -y,x-y,z
3 -x+y,-x,z
4 y,x,-z+1/2
5 -x,-x+y,-z+1/2
6 x-y,-y,-z+1/2
7 -x,-y,-z
8 y,-x+y,-z
9 x-y,x,-z
10 -y,-x,z+1/2
11 x,x-y,z+1/2
12 -x+y,y,z+1/2
13 x+2/3,y+1/3,z+1/3
14 -y+2/3,x-y+1/3,z+1/3
15 -x+y+2/3,-x+1/3,z+1/3
16 y+2/3,x+1/3,-z+5/6
17 -x+2/3,-x+y+1/3,-z+5/6
18 x-y+2/3,-y+1/3,-z+5/6
19 -x+2/3,-y+1/3,-z+1/3
20 y+2/3,-x+y+1/3,-z+1/3
21 x-y+2/3,x+1/3,-z+1/3
22 -y+2/3,-x+1/3,z+5/6
23 x+2/3,x-y+1/3,z+5/6
24 -x+y+2/3,y+1/3,z+5/6
25 x+1/3,y+2/3,z+2/3
26 -y+1/3,x-y+2/3,z+2/3
27 -x+y+1/3,-x+2/3,z+2/3
28 y+1/3,x+2/3,-z+1/6
29 -x+1/3,-x+y+2/3,-z+1/6
30 x-y+1/3,-y+2/3,-z+1/6
31 -x+1/3,-y+2/3,-z+2/3
32 y+1/3,-x+y+2/3,-z+2/3
33 x-y+1/3,x+2/3,-z+2/3
34 -y+1/3,-x+2/3,z+1/6
35 x+1/3,x-y+2/3,z+1/6
36 -x+y+1/3,y+2/3,z+1/6

loop_
_atom_site_label
_atom_site_fract_x
_atom_site_fract_y
_atom_site_fract_z
Li .0000 .0000 .2500
Nb .0000 .0000 .0000
O(1) .0602(6) .3333 .0833
